data_7009070
loop_
_publ_author_name
'Bowmaker, Graham A.'
'Hanna, John V.'
'Healy, Peter C.'
'Reid, Jason C.'
'Rickard, Clifton E. F.'
'White, Allan H.'

_publ_section_title
;
 Crystal structures and vibrational and solid-state (CPMAS) NMR
 spectroscopic studies in the tris(triphenylphosphine)-copper(I) and
 -silver(I) formate systems
;
_journal_issue 5
_journal_name_full 'Journal of the Chemical Society, Dalton Transactions'
_journal_page_first 753
_journal_paper_doi 10.1039/a908427d
_journal_year 2000
_chemical_formula_sum 'C56 H48 Cu O4 P3'
_chemical_formula_weight 941.39
_chemical_name_systematic
; 
 [Cu(PPh3)3O2CH].HCO2H  
;
_space_group_IT_number 14
_symmetry_cell_setting monoclinic
_symmetry_space_group_name_Hall '-P 2yn'
_symmetry_space_group_name_H-M 'P 1 21/n 1'
_atom_sites_solution_hydrogens geom
_atom_sites_solution_primary direct
_atom_sites_solution_secondary difmap
_audit_creation_method SHELXL-97
_cell_angle_alpha 90.00
_cell_angle_beta 95.690(10)
_cell_angle_gamma 90.00
_cell_formula_units_Z 4
_cell_length_a 15.716(2)
_cell_length_b 22.220(4)
_cell_length_c 13.616(2)
_cell_measurement_temperature 203(2)
_cell_volume 4731.4(13)
_computing_structure_refinement 'SHELXL-97 (Sheldrick, 1997)'
_computing_structure_solution 'SHELXS-97 (Sheldrick, 1990)'
_diffrn_ambient_temperature 203(2)
_diffrn_measured_fraction_theta_full 0.992
_diffrn_measured_fraction_theta_max 0.992
_diffrn_measurement_device_type 'Siemens SMART CCD'
_diffrn_measurement_method multi-scan
_diffrn_radiation_monochromator graphite
_diffrn_radiation_source 'fine-focus sealed tube'
_diffrn_radiation_type MoK\a
_diffrn_radiation_wavelength 0.71073
_diffrn_reflns_av_R_equivalents 0.0000
_diffrn_reflns_av_sigmaI/netI 0.0508
_diffrn_reflns_limit_h_max 19
_diffrn_reflns_limit_h_min 0
_diffrn_reflns_limit_k_max 0
_diffrn_reflns_limit_k_min -27
_diffrn_reflns_limit_l_max 16
_diffrn_reflns_limit_l_min -17
_diffrn_reflns_number 9607
_diffrn_reflns_theta_full 26.38
_diffrn_reflns_theta_max 26.38
_diffrn_reflns_theta_min 1.59
_exptl_absorpt_coefficient_mu 0.610
_exptl_absorpt_correction_T_max 0.8877
_exptl_absorpt_correction_T_min 0.8058
_exptl_crystal_colour colourless
_exptl_crystal_density_diffrn 1.322
_exptl_crystal_density_method 'not measured'
_exptl_crystal_description fragmnent
_exptl_crystal_F_000 1960
_exptl_crystal_size_max 0.37
_exptl_crystal_size_mid 0.30
_exptl_crystal_size_min 0.20
_refine_diff_density_max 1.027
_refine_diff_density_min -0.771
_refine_diff_density_rms 0.101
_refine_ls_extinction_method none
_refine_ls_goodness_of_fit_ref 1.104
_refine_ls_hydrogen_treatment mixed
_refine_ls_matrix_type full
_refine_ls_number_parameters 534
_refine_ls_number_reflns 9607
_refine_ls_number_restraints 0
_refine_ls_restrained_S_all 1.104
_refine_ls_R_factor_all 0.0884
_refine_ls_R_factor_gt 0.0635
_refine_ls_shift/su_max 0.010
_refine_ls_shift/su_mean 0.000
_refine_ls_structure_factor_coef Fsqd
_refine_ls_weighting_details 'w=1/[\s^2^(Fo^2^)+(0.0509P)^2^+10.0672P] where P=(Fo^2^+2Fc^2^)/3'
_refine_ls_weighting_scheme calc
_refine_ls_wR_factor_gt 0.1392
_refine_ls_wR_factor_ref 0.1554
_reflns_number_gt 7460
_reflns_number_total 9607
_reflns_threshold_expression >2sigma(I)
_cod_data_source_file a908427d.txt
_cod_data_source_block a1
_cod_depositor_comments
;
The following automatic conversions were performed:

'_refine_ls_weighting_scheme' value 'calc
w=1/[\s^2^(Fo^2^)+(0.0509P)^2^+10.0672P] where P=(Fo^2^+2Fc^2^)/3'
was changed to 'calc'. New tag '_refine_ls_weighting_details' was
created. The value of the new tag was set to
'w=1/[\s^2^(Fo^2^)+(0.0509P)^2^+10.0672P] where P=(Fo^2^+2Fc^2^)/3'.

Automatic conversion script
Id: cif_fix_values 3143 2015-03-26 13:38:13Z robertas 
;
_cod_original_sg_symbol_H-M P21/n
_cod_database_code 7009070

loop_
_symmetry_equiv_pos_as_xyz
'x, y, z'
'x+1/2, -y+1/2, z+1/2'
'-x, -y, -z'
'-x-1/2, y-1/2, -z-1/2'

loop_
_atom_site_label
_atom_site_type_symbol
_atom_site_fract_x
_atom_site_fract_y
_atom_site_fract_z
_atom_site_U_iso_or_equiv
_atom_site_adp_type
_atom_site_occupancy
_atom_site_calc_flag
_atom_site_refinement_flags
_atom_site_disorder_assembly
_atom_site_disorder_group
Cu Cu 0.24414(3) 0.140956(19) 0.11307(3) 0.02767(13) Uani 1 d . . .
P1 P 0.28479(6) 0.15294(4) -0.04462(7) 0.0295(2) Uani 1 d . . .
P2 P 0.34732(6) 0.17513(4) 0.23489(7) 0.0288(2) Uani 1 d . . .
P3 P 0.10276(6) 0.15963(4) 0.14206(7) 0.0254(2) Uani 1 d . . .
O1 O 0.24688(19) 0.04997(12) 0.1506(2) 0.0455(7) Uani 1 d . . .
O2 O 0.3013(2) -0.04057(15) 0.1729(3) 0.0637(10) Uani 1 d . . .
C1 C 0.2897(3) 0.00967(19) 0.1296(3) 0.0401(10) Uani 1 d . . .
H1 H 0.3192 0.0154 0.0736 0.048 Uiso 1 calc R . .
C11 C 0.2426(3) 0.1001(2) -0.1406(4) 0.023(6) Uiso 0.50 d PG A 1
C12 C 0.1723(3) 0.0648(2) -0.1246(3) 0.0297(16) Uiso 0.50 d PG A 1
H12A H 0.1485 0.0670 -0.0641 0.036 Uiso 0.50 calc PR A 1
C13 C 0.1372(3) 0.0263(2) -0.1982(4) 0.045(2) Uiso 0.50 d PG A 1
H13A H 0.0896 0.0024 -0.1874 0.054 Uiso 0.50 calc PR A 1
C14 C 0.1724(4) 0.0230(3) -0.2878(4) 0.042(2) Uiso 0.50 d PG A 1
H14A H 0.1487 -0.0030 -0.3375 0.050 Uiso 0.50 calc PR A 1
C15 C 0.2427(4) 0.0583(3) -0.3037(4) 0.050(6) Uiso 0.50 d PG A 1
H15A H 0.2666 0.0562 -0.3643 0.060 Uiso 0.50 calc PR A 1
C16 C 0.2778(4) 0.0969(3) -0.2301(5) 0.032(2) Uiso 0.50 d PG A 1
H16A H 0.3254 0.1208 -0.2409 0.038 Uiso 0.50 calc PR A 1
C11' C 0.2452(5) 0.0984(3) -0.1433(5) 0.049(9) Uiso 0.50 d PG A 2
C12' C 0.2089(5) 0.0456(3) -0.1119(4) 0.064(3) Uiso 0.50 d PG A 2
H12B H 0.2001 0.0407 -0.0451 0.077 Uiso 0.50 calc PR A 2
C13' C 0.1855(5) 0.0001(3) -0.1793(5) 0.083(4) Uiso 0.50 d PG A 2
H13B H 0.1609 -0.0355 -0.1580 0.099 Uiso 0.50 calc PR A 2
C14' C 0.1984(5) 0.0074(3) -0.2781(5) 0.060(3) Uiso 0.50 d PG A 2
H14B H 0.1826 -0.0234 -0.3237 0.072 Uiso 0.50 calc PR A 2
C15' C 0.2348(5) 0.0602(3) -0.3095(4) 0.046(6) Uiso 0.50 d PG A 2
H15B H 0.2435 0.0651 -0.3764 0.055 Uiso 0.50 calc PR A 2
C16' C 0.2581(5) 0.1057(3) -0.2422(6) 0.036(2) Uiso 0.50 d PG A 2
H16B H 0.2827 0.1413 -0.2634 0.044 Uiso 0.50 calc PR A 2
C121 C 0.4001(2) 0.14537(18) -0.0493(3) 0.0330(8) Uani 1 d . . .
C122 C 0.4550(3) 0.1938(2) -0.0290(3) 0.0434(10) Uani 1 d . . .
H12C H 0.4325 0.2320 -0.0174 0.052 Uiso 1 calc R . .
C123 C 0.5430(3) 0.1859(2) -0.0256(4) 0.0569(13) Uani 1 d . . .
H12D H 0.5795 0.2191 -0.0128 0.068 Uiso 1 calc R . .
C124 C 0.5769(3) 0.1304(3) -0.0409(4) 0.0595(14) Uani 1 d . . .
H12E H 0.6365 0.1254 -0.0383 0.071 Uiso 1 calc R . .
C125 C 0.5232(3) 0.0815(2) -0.0601(4) 0.0557(12) Uani 1 d . . .
H12F H 0.5464 0.0433 -0.0703 0.067 Uiso 1 calc R . .
C126 C 0.4359(3) 0.08888(19) -0.0642(3) 0.0428(10) Uani 1 d . . .
H12G H 0.3998 0.0555 -0.0773 0.051 Uiso 1 calc R . .
C131 C 0.2619(2) 0.22729(17) -0.0993(3) 0.0330(8) Uani 1 d . . .
C132 C 0.2054(3) 0.26433(19) -0.0564(3) 0.0444(10) Uani 1 d . . .
H13C H 0.1804 0.2509 -0.0005 0.053 Uiso 1 calc R . .
C133 C 0.1850(3) 0.3209(2) -0.0943(4) 0.0615(14) Uani 1 d . . .
H13D H 0.1464 0.3455 -0.0642 0.074 Uiso 1 calc R . .
C134 C 0.2213(3) 0.3412(2) -0.1760(4) 0.0641(15) Uani 1 d . . .
H13E H 0.2075 0.3797 -0.2018 0.077 Uiso 1 calc R . .
C135 C 0.2772(4) 0.3054(2) -0.2195(4) 0.0600(14) Uani 1 d . . .
H13F H 0.3012 0.3192 -0.2759 0.072 Uiso 1 calc R . .
C136 C 0.2991(3) 0.2485(2) -0.1813(3) 0.0502(11) Uani 1 d . . .
H13G H 0.3389 0.2246 -0.2109 0.060 Uiso 1 calc R . .
C211 C 0.4284(2) 0.11922(17) 0.2778(3) 0.0361(9) Uani 1 d . . .
C212 C 0.4708(3) 0.0899(2) 0.2075(4) 0.0588(14) Uani 1 d . . .
H21A H 0.4564 0.0979 0.1401 0.071 Uiso 1 calc R . .
C213 C 0.5351(3) 0.0482(3) 0.2366(5) 0.0767(19) Uani 1 d . . .
H21B H 0.5646 0.0290 0.1887 0.092 Uiso 1 calc R . .
C214 C 0.5554(3) 0.0353(2) 0.3347(5) 0.0696(17) Uani 1 d . . .
H21C H 0.5978 0.0066 0.3537 0.083 Uiso 1 calc R . .
C215 C 0.5141(3) 0.0642(2) 0.4049(4) 0.0633(15) Uani 1 d . . .
H21D H 0.5287 0.0559 0.4721 0.076 Uiso 1 calc R . .
C216 C 0.4504(3) 0.1059(2) 0.3764(4) 0.0503(11) Uani 1 d . . .
H21E H 0.4218 0.1253 0.4249 0.060 Uiso 1 calc R . .
C221 C 0.3047(2) 0.19689(18) 0.3499(3) 0.0328(8) Uani 1 d . . .
C222 C 0.2542(3) 0.1545(2) 0.3933(3) 0.0446(10) Uani 1 d . . .
H22A H 0.2438 0.1167 0.3635 0.054 Uiso 1 calc R . .
C223 C 0.2194(3) 0.1685(3) 0.4805(4) 0.0596(14) Uani 1 d . . .
H22B H 0.1858 0.1398 0.5098 0.071 Uiso 1 calc R . .
C224 C 0.2337(3) 0.2238(3) 0.5240(3) 0.0611(15) Uani 1 d . . .
H22C H 0.2108 0.2327 0.5835 0.073 Uiso 1 calc R . .
C225 C 0.2816(3) 0.2659(3) 0.4805(3) 0.0561(13) Uani 1 d . . .
H22D H 0.2902 0.3041 0.5097 0.067 Uiso 1 calc R . .
C226 C 0.3174(3) 0.2528(2) 0.3938(3) 0.0409(10) Uani 1 d . . .
H22E H 0.3504 0.2819 0.3649 0.049 Uiso 1 calc R . .
C231 C 0.4115(2) 0.23989(17) 0.2047(3) 0.0300(8) Uani 1 d . . .
C232 C 0.3704(3) 0.28760(18) 0.1531(3) 0.0366(9) Uani 1 d . . .
H23A H 0.3109 0.2864 0.1372 0.044 Uiso 1 calc R . .
C233 C 0.4169(3) 0.3370(2) 0.1250(3) 0.0447(10) Uani 1 d . . .
H23B H 0.3886 0.3694 0.0917 0.054 Uiso 1 calc R . .
C234 C 0.5047(3) 0.3382(2) 0.1463(3) 0.0494(11) Uani 1 d . . .
H23C H 0.5363 0.3708 0.1252 0.059 Uiso 1 calc R . .
C235 C 0.5460(3) 0.2917(2) 0.1984(3) 0.0480(11) Uani 1 d . . .
H23D H 0.6057 0.2931 0.2137 0.058 Uiso 1 calc R . .
C236 C 0.5000(2) 0.24263(19) 0.2283(3) 0.0367(9) Uani 1 d . . .
H23E H 0.5285 0.2113 0.2644 0.044 Uiso 1 calc R . .
C311 C 0.0651(2) 0.12731(16) 0.2537(3) 0.0286(8) Uani 1 d . . .
C312 C 0.0910(3) 0.06963(18) 0.2822(3) 0.0383(9) Uani 1 d . . .
H31A H 0.1308 0.0492 0.2471 0.046 Uiso 1 calc R . .
C313 C 0.0588(3) 0.04179(19) 0.3621(3) 0.0452(10) Uani 1 d . . .
H31B H 0.0765 0.0026 0.3805 0.054 Uiso 1 calc R . .
C314 C 0.0014(3) 0.0715(2) 0.4140(3) 0.0495(11) Uani 1 d . . .
H31C H -0.0202 0.0526 0.4681 0.059 Uiso 1 calc R . .
C315 C -0.0248(4) 0.1286(2) 0.3873(3) 0.0629(15) Uani 1 d . . .
H31D H -0.0644 0.1487 0.4230 0.076 Uiso 1 calc R . .
C316 C 0.0074(3) 0.1569(2) 0.3071(3) 0.0505(12) Uani 1 d . . .
H31E H -0.0103 0.1962 0.2893 0.061 Uiso 1 calc R . .
C31 C 0.0254(2) 0.12736(16) 0.0470(3) 0.0297(8) Uiso 0.50 d P B 3
C32 C 0.0382(6) 0.1279(4) -0.0505(7) 0.046(2) Uiso 0.50 d P B 3
H32A H 0.0869 0.1474 -0.0700 0.055 Uiso 0.50 calc PR B 3
C33 C -0.0189(7) 0.1004(5) -0.1232(9) 0.060(3) Uiso 0.50 d P B 3
H33A H -0.0065 0.1018 -0.1893 0.072 Uiso 0.50 calc PR B 3
C34 C -0.0832(4) 0.0750(3) -0.1036(4) 0.0671(14) Uiso 0.50 d P B 3
H34A H -0.1144 0.0510 -0.1514 0.080 Uiso 0.50 calc PR B 3
C35 C -0.1133(6) 0.0819(4) -0.0027(7) 0.048(2) Uiso 0.50 d P B 3
H35A H -0.1686 0.0704 0.0104 0.058 Uiso 0.50 calc PR B 3
C36 C -0.0550(5) 0.1063(4) 0.0706(6) 0.0415(19) Uiso 0.50 d P B 3
H36A H -0.0692 0.1087 0.1359 0.050 Uiso 0.50 calc PR B 3
C31' C 0.0254(2) 0.12736(16) 0.0470(3) 0.0297(8) Uiso 0.50 d P B 4
C32' C 0.0127(5) 0.1533(4) -0.0428(5) 0.0275(15) Uiso 0.50 d P B 4
H32B H 0.0395 0.1902 -0.0542 0.033 Uiso 0.50 calc PR B 4
C33' C -0.0395(5) 0.1262(4) -0.1189(6) 0.0283(16) Uiso 0.50 d P B 4
H33B H -0.0446 0.1437 -0.1820 0.034 Uiso 0.50 calc PR B 4
C34' C -0.0832(4) 0.0750(3) -0.1036(4) 0.0671(14) Uiso 0.50 d P B 4
H34B H -0.1305 0.0630 -0.1468 0.080 Uiso 0.50 calc PR B 4
C35' C -0.0542(6) 0.0408(5) -0.0198(7) 0.054(2) Uiso 0.50 d P B 4
H35B H -0.0685 -0.0002 -0.0165 0.065 Uiso 0.50 calc PR B 4
C36' C -0.0042(5) 0.0680(4) 0.0585(7) 0.044(2) Uiso 0.50 d P B 4
H36B H 0.0095 0.0471 0.1179 0.053 Uiso 0.50 calc PR B 4
C331 C 0.0695(2) 0.23835(16) 0.1498(3) 0.0293(8) Uani 1 d . . .
C332 C 0.1255(3) 0.27788(17) 0.2020(3) 0.0368(9) Uani 1 d . . .
H33C H 0.1797 0.2643 0.2281 0.044 Uiso 1 calc R . .
C333 C 0.1021(3) 0.33732(19) 0.2160(4) 0.0482(11) Uani 1 d . . .
H33D H 0.1405 0.3636 0.2518 0.058 Uiso 1 calc R . .
C334 C 0.0235(4) 0.3578(2) 0.1779(4) 0.0552(12) Uani 1 d . . .
H33E H 0.0081 0.3981 0.1874 0.066 Uiso 1 calc R . .
C335 C -0.0331(3) 0.3193(2) 0.1255(4) 0.0565(13) Uani 1 d . . .
H33F H -0.0871 0.3333 0.0994 0.068 Uiso 1 calc R . .
C336 C -0.0103(3) 0.25991(19) 0.1114(3) 0.0436(10) Uani 1 d . . .
H33G H -0.0490 0.2339 0.0755 0.052 Uiso 1 calc R . .
C2 C 0.2810(5) -0.0232(3) 0.4039(5) 0.092(2) Uani 1 d . . .
H2A H 0.3317 -0.0044 0.3888 0.110 Uiso 1 calc R . .
O3 O 0.2629(5) -0.0204(3) 0.4856(4) 0.163(3) Uani 1 d . . .
O4 O 0.2350(3) -0.05055(17) 0.3339(3) 0.0710(10) Uani 1 d . . .
H4 H 0.2192 -0.0261 0.2897 0.085 Uiso 1 calc R . .

loop_
_atom_site_aniso_label
_atom_site_aniso_U_11
_atom_site_aniso_U_22
_atom_site_aniso_U_33
_atom_site_aniso_U_23
_atom_site_aniso_U_13
_atom_site_aniso_U_12
Cu 0.0278(2) 0.0287(2) 0.0267(2) -0.00107(18) 0.00334(17) -0.00285(18)
P1 0.0326(5) 0.0293(5) 0.0269(5) -0.0027(4) 0.0050(4) -0.0048(4)
P2 0.0263(5) 0.0340(5) 0.0258(5) -0.0015(4) 0.0005(4) -0.0001(4)
P3 0.0252(4) 0.0248(4) 0.0260(5) -0.0004(3) 0.0008(3) -0.0036(3)
O1 0.0517(18) 0.0329(15) 0.0544(19) 0.0071(13) 0.0175(14) 0.0051(13)
O2 0.068(2) 0.0445(19) 0.082(3) 0.0170(17) 0.0226(19) 0.0240(17)
C1 0.037(2) 0.043(2) 0.042(2) 0.0089(18) 0.0116(18) 0.0072(19)
C121 0.0327(19) 0.040(2) 0.0271(19) -0.0049(16) 0.0095(15) -0.0043(16)
C122 0.042(2) 0.045(2) 0.046(2) -0.0162(19) 0.0165(19) -0.0094(19)
C123 0.040(3) 0.072(3) 0.061(3) -0.025(3) 0.017(2) -0.018(2)
C124 0.035(2) 0.088(4) 0.056(3) -0.019(3) 0.012(2) 0.002(2)
C125 0.052(3) 0.060(3) 0.056(3) -0.007(2) 0.008(2) 0.013(2)
C126 0.039(2) 0.042(2) 0.049(3) -0.0047(19) 0.0097(19) -0.0012(19)
C131 0.036(2) 0.034(2) 0.0277(19) 0.0034(15) -0.0015(15) -0.0096(16)
C132 0.038(2) 0.040(2) 0.056(3) 0.006(2) 0.0094(19) 0.0008(18)
C133 0.049(3) 0.044(3) 0.091(4) 0.012(3) 0.007(3) 0.006(2)
C134 0.061(3) 0.043(3) 0.085(4) 0.022(3) -0.009(3) -0.001(2)
C135 0.082(4) 0.052(3) 0.046(3) 0.019(2) 0.006(3) -0.014(3)
C136 0.067(3) 0.046(3) 0.038(2) 0.003(2) 0.011(2) -0.003(2)
C211 0.030(2) 0.032(2) 0.046(2) -0.0035(17) -0.0016(17) -0.0012(16)
C212 0.053(3) 0.061(3) 0.059(3) -0.024(2) -0.012(2) 0.018(2)
C213 0.053(3) 0.069(4) 0.103(5) -0.046(3) -0.016(3) 0.022(3)
C214 0.047(3) 0.037(3) 0.119(5) -0.002(3) -0.024(3) 0.006(2)
C215 0.047(3) 0.061(3) 0.079(4) 0.033(3) -0.003(3) 0.002(2)
C216 0.039(2) 0.057(3) 0.054(3) 0.018(2) 0.004(2) 0.008(2)
C221 0.0230(18) 0.048(2) 0.0270(19) 0.0004(16) -0.0010(14) 0.0026(16)
C222 0.033(2) 0.061(3) 0.040(2) 0.009(2) 0.0001(17) -0.001(2)
C223 0.032(2) 0.104(4) 0.042(3) 0.028(3) 0.0023(19) -0.002(3)
C224 0.033(2) 0.123(5) 0.028(2) -0.003(3) 0.0029(18) 0.009(3)
C225 0.041(2) 0.088(4) 0.039(2) -0.021(2) 0.000(2) 0.008(2)
C226 0.035(2) 0.054(3) 0.033(2) -0.0082(19) 0.0019(17) 0.0015(19)
C231 0.0290(19) 0.038(2) 0.0239(18) -0.0046(15) 0.0065(14) -0.0021(15)
C232 0.037(2) 0.047(2) 0.0255(19) -0.0004(17) 0.0027(16) 0.0000(18)
C233 0.060(3) 0.045(2) 0.029(2) 0.0055(18) 0.0079(19) -0.002(2)
C234 0.056(3) 0.052(3) 0.043(3) -0.001(2) 0.014(2) -0.016(2)
C235 0.035(2) 0.060(3) 0.050(3) -0.009(2) 0.0096(19) -0.012(2)
C236 0.033(2) 0.044(2) 0.033(2) -0.0032(17) 0.0028(16) -0.0007(17)
C311 0.0287(18) 0.035(2) 0.0216(17) -0.0002(14) -0.0021(14) -0.0040(15)
C312 0.039(2) 0.034(2) 0.045(2) 0.0036(17) 0.0167(18) -0.0002(17)
C313 0.053(3) 0.037(2) 0.047(3) 0.0101(19) 0.015(2) 0.0004(19)
C314 0.060(3) 0.057(3) 0.033(2) 0.010(2) 0.016(2) 0.001(2)
C315 0.081(4) 0.075(4) 0.037(3) 0.015(2) 0.029(2) 0.034(3)
C316 0.069(3) 0.053(3) 0.033(2) 0.0114(19) 0.019(2) 0.027(2)
C331 0.0313(19) 0.0280(18) 0.0290(19) 0.0019(15) 0.0045(15) -0.0012(15)
C332 0.033(2) 0.033(2) 0.045(2) -0.0061(17) 0.0050(17) -0.0078(16)
C333 0.060(3) 0.030(2) 0.056(3) -0.0115(19) 0.009(2) -0.011(2)
C334 0.083(4) 0.030(2) 0.054(3) 0.000(2) 0.013(3) 0.011(2)
C335 0.066(3) 0.052(3) 0.050(3) -0.003(2) -0.002(2) 0.027(2)
C336 0.044(2) 0.041(2) 0.044(2) -0.0088(19) -0.0105(19) 0.0076(19)
C2 0.112(6) 0.093(5) 0.065(4) -0.024(4) -0.022(4) 0.037(4)
O3 0.249(8) 0.188(7) 0.045(3) -0.017(3) -0.015(4) 0.114(6)
O4 0.087(3) 0.064(2) 0.062(2) 0.0096(19) 0.007(2) 0.001(2)

loop_
_atom_type_symbol
_atom_type_description
_atom_type_scat_dispersion_real
_atom_type_scat_dispersion_imag
_atom_type_scat_source
C C 0.0033 0.0016 'International Tables Vol C Tables 4.2.6.8 and 6.1.1.4'
H H 0.0000 0.0000 'International Tables Vol C Tables 4.2.6.8 and 6.1.1.4'
O O 0.0106 0.0060 'International Tables Vol C Tables 4.2.6.8 and 6.1.1.4'
P P 0.1023 0.0942 'International Tables Vol C Tables 4.2.6.8 and 6.1.1.4'
Cu Cu 0.3201 1.2651 'International Tables Vol C Tables 4.2.6.8 and 6.1.1.4'

loop_
_geom_angle_atom_site_label_1
_geom_angle_atom_site_label_2
_geom_angle_atom_site_label_3
_geom_angle
_geom_angle_site_symmetry_1
_geom_angle_site_symmetry_3
_geom_angle_publ_flag
O1 Cu P1 109.77(9) . . ?
O1 Cu P2 98.36(9) . . ?
P1 Cu P2 112.72(4) . . ?
O1 Cu P3 97.35(8) . . ?
P1 Cu P3 119.45(4) . . ?
P2 Cu P3 115.42(4) . . ?
C121 P1 C11 101.9(2) . . ?
C121 P1 C131 102.93(18) . . ?
C11 P1 C131 104.2(2) . . ?
C121 P1 C11' 100.1(3) . . ?
C11 P1 C11' 1.8(4) . . ?
C131 P1 C11' 104.7(3) . . ?
C121 P1 Cu 112.82(12) . . ?
C11 P1 Cu 118.30(19) . . ?
C131 P1 Cu 114.78(13) . . ?
C11' P1 Cu 119.3(2) . . ?
C231 P2 C221 104.00(17) . . ?
C231 P2 C211 102.93(17) . . ?
C221 P2 C211 102.01(18) . . ?
C231 P2 Cu 117.20(12) . . ?
C221 P2 Cu 114.07(12) . . ?
C211 P2 Cu 114.78(13) . . ?
C331 P3 C311 102.09(16) . . ?
C331 P3 C31 103.95(17) . . ?
C311 P3 C31 100.74(16) . . ?
C331 P3 Cu 117.50(12) . . ?
C311 P3 Cu 117.53(12) . . ?
C31 P3 Cu 112.81(12) . . ?
C1 O1 Cu 132.8(3) . . ?
O1 C1 O2 128.3(4) . . ?
C12 C11 C16 120.0 . . ?
C12 C11 P1 119.2(3) . . ?
C16 C11 P1 120.7(3) . . ?
C11 C12 C13 120.0 . . ?
C12 C13 C14 120.0 . . ?
C13 C14 C15 120.0 . . ?
C16 C15 C14 120.0 . . ?
C15 C16 C11 120.0 . . ?
C12' C11' C16' 120.0 . . ?
C12' C11' P1 116.3(4) . . ?
C16' C11' P1 123.4(4) . . ?
C13' C12' C11' 120.0 . . ?
C12' C13' C14' 120.0 . . ?
C15' C14' C13' 120.0 . . ?
C14' C15' C16' 120.0 . . ?
C15' C16' C11' 120.0 . . ?
C122 C121 C126 118.2(4) . . ?
C122 C121 P1 121.3(3) . . ?
C126 C121 P1 120.1(3) . . ?
C121 C122 C123 120.4(4) . . ?
C124 C123 C122 120.6(4) . . ?
C123 C124 C125 119.8(4) . . ?
C126 C125 C124 120.1(5) . . ?
C125 C126 C121 120.9(4) . . ?
C132 C131 C136 118.4(4) . . ?
C132 C131 P1 118.3(3) . . ?
C136 C131 P1 123.3(3) . . ?
C131 C132 C133 121.2(4) . . ?
C134 C133 C132 120.0(5) . . ?
C135 C134 C133 119.7(5) . . ?
C134 C135 C136 120.9(5) . . ?
C131 C136 C135 119.7(5) . . ?
C212 C211 C216 118.7(4) . . ?
C212 C211 P2 117.8(3) . . ?
C216 C211 P2 123.6(3) . . ?
C211 C212 C213 119.9(5) . . ?
C214 C213 C212 120.5(5) . . ?
C215 C214 C213 120.0(5) . . ?
C214 C215 C216 119.8(5) . . ?
C211 C216 C215 121.1(5) . . ?
C226 C221 C222 119.0(4) . . ?
C226 C221 P2 123.9(3) . . ?
C222 C221 P2 117.0(3) . . ?
C223 C222 C221 119.8(5) . . ?
C224 C223 C222 120.4(5) . . ?
C225 C224 C223 119.9(4) . . ?
C224 C225 C226 120.6(5) . . ?
C221 C226 C225 120.2(4) . . ?
C232 C231 C236 118.9(4) . . ?
C232 C231 P2 118.3(3) . . ?
C236 C231 P2 122.8(3) . . ?
C233 C232 C231 120.6(4) . . ?
C234 C233 C232 119.8(4) . . ?
C235 C234 C233 120.2(4) . . ?
C234 C235 C236 120.4(4) . . ?
C235 C236 C231 120.1(4) . . ?
C316 C311 C312 118.8(4) . . ?
C316 C311 P3 122.1(3) . . ?
C312 C311 P3 119.0(3) . . ?
C311 C312 C313 120.7(4) . . ?
C314 C313 C312 119.9(4) . . ?
C313 C314 C315 120.3(4) . . ?
C314 C315 C316 120.1(4) . . ?
C311 C316 C315 120.2(4) . . ?
C32 C31 C36 116.5(6) . . ?
C32 C31 P3 122.2(5) . . ?
C36 C31 P3 121.0(4) . . ?
C31 C32 C33 122.3(9) . . ?
C34 C33 C32 122.4(10) . . ?
C33 C34 C35 119.9(8) . . ?
C36 C35 C34 116.7(8) . . ?
C35 C36 C31 120.3(8) . . ?
C332 C331 C336 118.4(4) . . ?
C332 C331 P3 117.6(3) . . ?
C336 C331 P3 123.9(3) . . ?
C331 C332 C333 120.6(4) . . ?
C334 C333 C332 120.3(4) . . ?
C333 C334 C335 120.0(4) . . ?
C334 C335 C336 120.0(4) . . ?
C335 C336 C331 120.7(4) . . ?
O3 C2 O4 123.6(9) . . ?

loop_
_geom_bond_atom_site_label_1
_geom_bond_atom_site_label_2
_geom_bond_distance
_geom_bond_site_symmetry_2
_geom_bond_publ_flag
Cu O1 2.085(3) . ?
Cu P1 2.3153(11) . ?
Cu P2 2.3291(11) . ?
Cu P3 2.3320(10) . ?
P1 C121 1.827(4) . ?
P1 C11 1.831(5) . ?
P1 C131 1.833(4) . ?
P1 C11' 1.870(6) . ?
P2 C231 1.827(4) . ?
P2 C221 1.829(4) . ?
P2 C211 1.834(4) . ?
P3 C331 1.831(4) . ?
P3 C311 1.832(4) . ?
P3 C31 1.832(4) . ?
O1 C1 1.172(5) . ?
O2 C1 1.267(5) . ?
C11 C12 1.3900 . ?
C11 C16 1.3900 . ?
C12 C13 1.3900 . ?
C13 C14 1.3900 . ?
C14 C15 1.3900 . ?
C15 C16 1.3900 . ?
C11' C12' 1.3900 . ?
C11' C16' 1.3900 . ?
C12' C13' 1.3900 . ?
C13' C14' 1.3900 . ?
C14' C15' 1.3900 . ?
C15' C16' 1.3900 . ?
C121 C122 1.389(5) . ?
C121 C126 1.398(6) . ?
C122 C123 1.390(6) . ?
C123 C124 1.369(7) . ?
C124 C125 1.383(7) . ?
C125 C126 1.378(6) . ?
C131 C132 1.382(6) . ?
C131 C136 1.394(6) . ?
C132 C133 1.385(6) . ?
C133 C134 1.375(8) . ?
C134 C135 1.363(8) . ?
C135 C136 1.397(7) . ?
C211 C212 1.383(6) . ?
C211 C216 1.384(6) . ?
C212 C213 1.398(7) . ?
C213 C214 1.372(9) . ?
C214 C215 1.368(8) . ?
C215 C216 1.390(6) . ?
C221 C226 1.384(6) . ?
C221 C222 1.400(6) . ?
C222 C223 1.390(7) . ?
C223 C224 1.374(8) . ?
C224 C225 1.372(7) . ?
C225 C226 1.388(6) . ?
C231 C232 1.394(5) . ?
C231 C236 1.398(5) . ?
C232 C233 1.392(6) . ?
C233 C234 1.382(6) . ?
C234 C235 1.380(7) . ?
C235 C236 1.391(6) . ?
C311 C316 1.384(5) . ?
C311 C312 1.388(5) . ?
C312 C313 1.389(5) . ?
C313 C314 1.370(6) . ?
C314 C315 1.372(7) . ?
C315 C316 1.398(6) . ?
C31 C32 1.363(10) . ?
C31 C36 1.413(9) . ?
C32 C33 1.408(14) . ?
C33 C34 1.211(12) . ?
C34 C35 1.505(11) . ?
C35 C36 1.396(12) . ?
C32' C33' 1.394(10) . ?
C35' C36' 1.397(13) . ?
C331 C332 1.388(5) . ?
C331 C336 1.395(5) . ?
C332 C333 1.389(6) . ?
C333 C334 1.370(7) . ?
C334 C335 1.381(7) . ?
C335 C336 1.385(6) . ?
C2 O3 1.177(8) . ?
C2 O4 1.290(7) . ?
